data_7228248
loop_
_publ_author_name
'Zhou, Sheng-Bin'
'Wang, Xin-Fang'
'Du, Ceng-Ceng'
'Wang, Duo-Zhi'
'Jia, Dianzeng'

_publ_section_title
;
 A series of new mixed-ligand complexes based on
 3,6-bis(imidazol-1-yl)pyridazine: syntheses, structures, and catalytic
 activities
;
_journal_name_full CrystEngComm
_journal_paper_doi 10.1039/C7CE00394C
_journal_year 2017
_chemical_formula_sum 'C28 H22 Co N6 O14'
_chemical_formula_weight 725.44
_space_group_crystal_system triclinic
_space_group_IT_number 2
_space_group_name_Hall '-P 1'
_space_group_name_H-M_alt 'P -1'
_symmetry_space_group_name_Hall '-P 1'
_symmetry_space_group_name_H-M 'P -1'
_atom_sites_solution_hydrogens mixed
_audit_creation_method SHELXL-2014/7
_audit_update_record
;
2017-04-07 deposited with the CCDC.
2017-05-08 downloaded from the CCDC.
;
_cell_angle_alpha 105.3360(10)
_cell_angle_beta 105.4280(10)
_cell_angle_gamma 106.8560(10)
_cell_formula_units_Z 2
_cell_length_a 10.5905(5)
_cell_length_b 11.7646(5)
_cell_length_c 13.5378(6)
_cell_measurement_reflns_used 2756
_cell_measurement_temperature 296(2)
_cell_measurement_theta_max 25.18
_cell_measurement_theta_min 2.19
_cell_volume 1445.46(11)
_computing_structure_refinement 'SHELXL-2014/7 (Sheldrick, 2014)'
_diffrn_ambient_temperature 296(2)
_diffrn_measured_fraction_theta_full 0.995
_diffrn_measured_fraction_theta_max 0.993
_diffrn_measurement_device_type CCD
_diffrn_measurement_method '\w scans'
_diffrn_radiation_type MoK\a
_diffrn_radiation_wavelength 0.71073
_diffrn_reflns_av_R_equivalents 0.0259
_diffrn_reflns_av_unetI/netI 0.0420
_diffrn_reflns_Laue_measured_fraction_full 0.995
_diffrn_reflns_Laue_measured_fraction_max 0.993
_diffrn_reflns_limit_h_max 12
_diffrn_reflns_limit_h_min -12
_diffrn_reflns_limit_k_max 14
_diffrn_reflns_limit_k_min -14
_diffrn_reflns_limit_l_max 16
_diffrn_reflns_limit_l_min -16
_diffrn_reflns_number 9549
_diffrn_reflns_point_group_measured_fraction_full 0.995
_diffrn_reflns_point_group_measured_fraction_max 0.993
_diffrn_reflns_theta_full 25.242
_diffrn_reflns_theta_max 25.287
_diffrn_reflns_theta_min 1.680
_exptl_absorpt_coefficient_mu 0.681
_exptl_absorpt_correction_type multi-scan
_exptl_absorpt_process_details sadabs
_exptl_crystal_colour pink
_exptl_crystal_density_diffrn 1.667
_exptl_crystal_description Block
_exptl_crystal_F_000 742
_exptl_crystal_size_max 0.220
_exptl_crystal_size_mid 0.200
_exptl_crystal_size_min 0.180
_exptl_transmission_factor_max 0.864
_exptl_transmission_factor_min 0.864
_refine_diff_density_max 0.301
_refine_diff_density_min -0.326
_refine_diff_density_rms 0.064
_refine_ls_extinction_method none
_refine_ls_goodness_of_fit_ref 0.995
_refine_ls_hydrogen_treatment mixed
_refine_ls_matrix_type full
_refine_ls_number_parameters 490
_refine_ls_number_reflns 5219
_refine_ls_number_restraints 112
_refine_ls_restrained_S_all 0.977
_refine_ls_R_factor_all 0.0510
_refine_ls_R_factor_gt 0.0372
_refine_ls_shift/su_max 0.000
_refine_ls_shift/su_mean 0.000
_refine_ls_structure_factor_coef Fsqd
_refine_ls_weighting_details 'w=1/[\s^2^(Fo^2^)+(0.0592P)^2^+0.4322P] where P=(Fo^2^+2Fc^2^)/3'
_refine_ls_weighting_scheme calc
_refine_ls_wR_factor_gt 0.0963
_refine_ls_wR_factor_ref 0.1068
_reflns_Friedel_coverage 0.000
_reflns_number_gt 4028
_reflns_number_total 5219
_reflns_threshold_expression 'I > 2\s(I)'
_cod_data_source_file c7ce00394c3.cif
_cod_data_source_block 1
_cod_database_code 7228248
_shelx_shelxl_version_number 2014/7
_shelx_space_group_comment
;
The symmetry employed for this shelxl refinement is uniquely defined
by the following loop, which should always be used as a source of
symmetry information in preference to the above space-group names.
They are only intended as comments.
;
_shelx_estimated_absorpt_t_min 0.865
_shelx_estimated_absorpt_t_max 0.887

loop_
_space_group_symop_operation_xyz
'x, y, z'
'-x, -y, -z'

loop_
_atom_site_label
_atom_site_type_symbol
_atom_site_fract_x
_atom_site_fract_y
_atom_site_fract_z
_atom_site_U_iso_or_equiv
_atom_site_adp_type
_atom_site_occupancy
_atom_site_site_symmetry_order
_atom_site_calc_flag
_atom_site_refinement_flags_posn
_atom_site_refinement_flags_adp
_atom_site_refinement_flags_occupancy
_atom_site_disorder_assembly
_atom_site_disorder_group
C19A C 0.7199(7) -0.0094(7) -0.1630(3) 0.0388(16) Uani 0.658(13) 1 d D U P A 1
H19A H 0.7379 -0.0474 -0.2245 0.047 Uiso 0.658(13) 1 calc R U P A 1
C18A C 0.6176(7) 0.0366(8) -0.1649(3) 0.0384(15) Uani 0.658(13) 1 d D U P A 1
H18A H 0.5517 0.0355 -0.2267 0.046 Uiso 0.658(13) 1 calc R U P A 1
C19B C 0.6775(11) -0.0655(13) -0.1537(7) 0.045(3) Uani 0.342(13) 1 d D U P A 2
H19B H 0.6705 -0.1359 -0.2094 0.054 Uiso 0.342(13) 1 calc R U P A 2
C18B C 0.5771(11) -0.0173(12) -0.1547(7) 0.044(3) Uani 0.342(13) 1 d D U P A 2
H18B H 0.4890 -0.0474 -0.2110 0.053 Uiso 0.342(13) 1 calc R U P A 2
C1 C 0.1599(3) 0.7344(3) 0.6518(2) 0.0272(6) Uani 1 1 d . . . . .
C2 C 0.1737(3) 0.7672(2) 0.5554(2) 0.0246(6) Uani 1 1 d . . . . .
C3 C 0.2519(3) 0.8916(2) 0.5700(2) 0.0248(6) Uani 1 1 d . . . . .
H3 H 0.2939 0.9553 0.6400 0.030 Uiso 1 1 calc R U . . .
C4 C 0.2672(3) 0.9206(2) 0.4803(2) 0.0245(6) Uani 1 1 d . . . . .
C5 C 0.1999(3) 0.8259(2) 0.3742(2) 0.0246(6) Uani 1 1 d . . . . .
H5 H 0.2093 0.8460 0.3139 0.030 Uiso 1 1 calc R U . . .
C6 C 0.1193(3) 0.7023(2) 0.35933(19) 0.0223(5) Uani 1 1 d . . . . .
C7 C 0.1082(3) 0.6732(2) 0.4501(2) 0.0252(6) Uani 1 1 d . . . . .
H7 H 0.0562 0.5897 0.4404 0.030 Uiso 1 1 calc R U . . .
C8 C 0.3595(3) 1.0511(2) 0.4966(2) 0.0272(6) Uani 1 1 d . . . . .
C9 C 0.0466(3) 0.5976(2) 0.24557(19) 0.0224(5) Uani 1 1 d . . . . .
C10 C 0.3211(3) 0.5766(3) 0.1185(2) 0.0318(6) Uani 1 1 d . . . . .
H10 H 0.3289 0.6549 0.1642 0.038 Uiso 1 1 calc R U . . .
C11 C 0.4251(3) 0.5321(3) 0.1298(2) 0.0349(7) Uani 1 1 d . . . . .
H11 H 0.5164 0.5727 0.1834 0.042 Uiso 1 1 calc R U . . .
C12 C 0.2337(3) 0.3935(3) -0.0127(2) 0.0279(6) Uani 1 1 d . . . . .
H12 H 0.1719 0.3210 -0.0746 0.033 Uiso 1 1 calc R U . . .
C13 C 0.4401(3) 0.3288(3) 0.0274(2) 0.0258(6) Uani 1 1 d . . . . .
C14 C 0.5687(3) 0.3522(3) 0.1080(2) 0.0390(8) Uani 1 1 d . . . . .
H14 H 0.6089 0.4210 0.1750 0.047 Uiso 1 1 calc R U . . .
C15 C 0.6313(3) 0.2692(3) 0.0832(2) 0.0380(7) Uani 1 1 d . . . . .
H15 H 0.7164 0.2781 0.1332 0.046 Uiso 1 1 calc R U . . .
C16 C 0.5644(3) 0.1700(3) -0.0195(2) 0.0273(6) Uani 1 1 d . . . . .
C17 C 0.7468(3) 0.0764(2) 0.0069(2) 0.0252(6) Uani 1 1 d D U . . .
H17 H 0.7869 0.1133 0.0835 0.030 Uiso 1 1 calc R U . . .
C20 C 1.0860(3) 0.1687(2) 0.18733(19) 0.0209(5) Uani 1 1 d . . . . .
C21 C 1.1563(3) 0.2645(2) 0.30324(19) 0.0214(5) Uani 1 1 d . . . . .
C22 C 1.1418(3) 0.2270(2) 0.39042(19) 0.0231(5) Uani 1 1 d . . . . .
H22 H 1.0873 0.1426 0.3763 0.028 Uiso 1 1 calc R U . . .
C23 C 1.2082(3) 0.3150(2) 0.49823(19) 0.0235(6) Uani 1 1 d . . . . .
C24 C 1.2924(3) 0.4408(2) 0.5195(2) 0.0247(6) Uani 1 1 d . . . . .
H24 H 1.3376 0.4999 0.5916 0.030 Uiso 1 1 calc R U . . .
C25 C 1.3088(3) 0.4778(2) 0.43351(19) 0.0237(6) Uani 1 1 d . . . . .
C26 C 1.2405(3) 0.3896(2) 0.3250(2) 0.0239(6) Uani 1 1 d . . . . .
H26 H 1.2516 0.4149 0.2673 0.029 Uiso 1 1 calc R U . . .
C27 C 1.4019(3) 0.6105(2) 0.4548(2) 0.0262(6) Uani 1 1 d . . . . .
C28 C 1.1953(3) 0.2783(3) 0.5940(2) 0.0261(6) Uani 1 1 d . . . . .
Co1 Co 0.0000 0.5000 0.0000 0.01843(13) Uani 1 2 d S . P . .
Co2 Co 1.0000 0.0000 0.0000 0.01938(14) Uani 1 2 d S . P A .
N1 N 0.2015(2) 0.4898(2) 0.03012(17) 0.0255(5) Uani 1 1 d . . . . .
N2 N 0.3692(2) 0.4136(2) 0.04534(17) 0.0266(5) Uani 1 1 d . . . . .
N3 N 0.3787(2) 0.2325(2) -0.06783(19) 0.0315(5) Uani 1 1 d . . . . .
N4 N 0.4416(2) 0.1500(2) -0.09213(19) 0.0331(6) Uani 1 1 d . . . . .
N5 N 0.6300(2) 0.0864(2) -0.05527(17) 0.0305(5) Uani 1 1 d D U . . .
N6 N 0.7962(2) 0.0088(2) -0.05357(17) 0.0334(6) Uani 1 1 d D U . . .
O1 O 0.1907(2) 0.81240(19) 0.74109(15) 0.0412(5) Uani 1 1 d . . . . .
O2 O 0.1113(3) 0.6107(2) 0.62850(16) 0.0564(7) Uani 1 1 d D . . . .
H1O H 0.102(4) 0.588(3) 0.680(2) 0.068 Uiso 1 1 d D U . . .
O3 O 0.4245(2) 1.12982(19) 0.59823(16) 0.0462(6) Uani 1 1 d D . . . .
H2O H 0.481(3) 1.202(2) 0.603(3) 0.055 Uiso 1 1 d D U . . .
O4 O 0.3730(2) 1.08056(19) 0.41814(15) 0.0446(6) Uani 1 1 d . . . . .
O5 O 0.06733(19) 0.62503(16) 0.16657(13) 0.0247(4) Uani 1 1 d . . . . .
O6 O -0.0288(2) 0.48767(17) 0.23712(14) 0.0346(5) Uani 1 1 d . . . . .
O7 O 0.0710(2) 0.66134(18) -0.04024(16) 0.0297(4) Uani 1 1 d D . . . .
H1W H 0.007(3) 0.692(4) -0.052(3) 0.089(15) Uiso 1 1 d D . . . .
H2W H 0.063(4) 0.626(3) -0.1069(17) 0.069(12) Uiso 1 1 d D . . . .
O8 O 1.2538(2) 0.35364(19) 0.68838(14) 0.0402(5) Uani 1 1 d . . . . .
O9 O 1.1138(2) 0.15777(19) 0.56419(15) 0.0377(5) Uani 1 1 d D . . . .
H3O H 1.108(3) 0.138(3) 0.618(2) 0.045 Uiso 1 1 d D U . . .
O10 O 1.4611(2) 0.68789(18) 0.55681(15) 0.0383(5) Uani 1 1 d D . . . .
H4O H 1.511(3) 0.761(2) 0.567(3) 0.046 Uiso 1 1 d D U . . .
O11 O 1.4186(2) 0.64157(19) 0.37749(16) 0.0422(5) Uani 1 1 d . . . . .
O12 O 1.09918(19) 0.20240(16) 0.10807(13) 0.0251(4) Uani 1 1 d . . . . .
O13 O 1.01718(19) 0.05331(16) 0.16837(13) 0.0252(4) Uani 1 1 d . . . . .
O14 O 0.1129(3) 0.1150(2) 0.74396(18) 0.0556(7) Uani 1 1 d D . . . .
H3W H 0.184(3) 0.157(3) 0.799(2) 0.083 Uiso 1 1 d D U . . .
H4W H 0.076(4) 0.050(3) 0.755(3) 0.083 Uiso 1 1 d D U . . .

loop_
_atom_site_aniso_label
_atom_site_aniso_U_11
_atom_site_aniso_U_22
_atom_site_aniso_U_33
_atom_site_aniso_U_23
_atom_site_aniso_U_13
_atom_site_aniso_U_12
C19A 0.042(3) 0.042(3) 0.021(2) -0.0042(19) 0.0008(19) 0.025(3)
C18A 0.037(3) 0.042(3) 0.024(2) -0.001(2) -0.0026(19) 0.023(3)
C19B 0.037(4) 0.039(4) 0.037(4) -0.012(4) 0.000(3) 0.021(3)
C18B 0.032(4) 0.039(4) 0.035(4) -0.012(4) -0.006(3) 0.018(3)
C1 0.0270(15) 0.0270(15) 0.0208(14) 0.0075(11) 0.0056(11) 0.0052(12)
C2 0.0255(14) 0.0256(14) 0.0195(13) 0.0081(11) 0.0066(11) 0.0073(11)
C3 0.0249(14) 0.0228(14) 0.0175(12) 0.0012(10) 0.0041(11) 0.0057(11)
C4 0.0245(14) 0.0205(13) 0.0268(14) 0.0089(11) 0.0093(11) 0.0064(11)
C5 0.0277(14) 0.0249(14) 0.0203(13) 0.0086(11) 0.0095(11) 0.0082(11)
C6 0.0242(14) 0.0199(13) 0.0190(12) 0.0044(10) 0.0073(11) 0.0064(11)
C7 0.0270(14) 0.0208(13) 0.0229(13) 0.0057(10) 0.0095(11) 0.0045(11)
C8 0.0298(15) 0.0212(14) 0.0251(14) 0.0056(11) 0.0078(12) 0.0072(11)
C9 0.0266(14) 0.0242(14) 0.0164(12) 0.0071(10) 0.0078(11) 0.0104(11)
C10 0.0317(16) 0.0288(15) 0.0283(15) 0.0028(12) 0.0067(13) 0.0139(13)
C11 0.0277(15) 0.0369(17) 0.0274(15) 0.0004(12) 0.0020(12) 0.0132(13)
C12 0.0235(14) 0.0279(15) 0.0269(14) 0.0050(11) 0.0043(12) 0.0119(12)
C13 0.0255(14) 0.0316(15) 0.0264(14) 0.0118(12) 0.0104(12) 0.0174(12)
C14 0.0396(18) 0.0477(19) 0.0242(15) 0.0013(13) 0.0055(13) 0.0261(15)
C15 0.0347(17) 0.0513(19) 0.0253(15) 0.0058(13) 0.0031(13) 0.0277(15)
C16 0.0229(14) 0.0307(15) 0.0300(14) 0.0093(12) 0.0085(12) 0.0154(12)
C17 0.0284(14) 0.0284(14) 0.0203(12) 0.0072(11) 0.0078(11) 0.0158(12)
C20 0.0214(13) 0.0219(14) 0.0200(13) 0.0068(10) 0.0065(11) 0.0113(11)
C21 0.0225(13) 0.0198(13) 0.0188(12) 0.0045(10) 0.0050(11) 0.0089(11)
C22 0.0238(14) 0.0194(13) 0.0221(13) 0.0053(10) 0.0066(11) 0.0067(11)
C23 0.0237(14) 0.0238(14) 0.0206(13) 0.0066(11) 0.0081(11) 0.0075(11)
C24 0.0258(14) 0.0216(13) 0.0181(12) 0.0017(10) 0.0046(11) 0.0059(11)
C25 0.0253(14) 0.0180(13) 0.0215(13) 0.0045(10) 0.0059(11) 0.0048(11)
C26 0.0265(14) 0.0246(14) 0.0197(13) 0.0085(11) 0.0079(11) 0.0092(11)
C27 0.0258(14) 0.0205(14) 0.0259(14) 0.0054(11) 0.0066(12) 0.0061(11)
C28 0.0209(14) 0.0297(15) 0.0225(14) 0.0097(12) 0.0052(11) 0.0054(12)
Co1 0.0227(3) 0.0182(3) 0.0166(2) 0.00677(19) 0.0076(2) 0.0103(2)
Co2 0.0231(3) 0.0187(3) 0.0151(2) 0.00387(19) 0.0053(2) 0.0103(2)
N1 0.0249(12) 0.0276(12) 0.0269(12) 0.0100(9) 0.0096(10) 0.0140(10)
N2 0.0226(12) 0.0304(12) 0.0279(12) 0.0088(10) 0.0081(10) 0.0148(10)
N3 0.0236(12) 0.0298(13) 0.0363(13) 0.0069(11) 0.0052(10) 0.0143(10)
N4 0.0249(13) 0.0302(13) 0.0364(13) 0.0036(10) 0.0049(11) 0.0139(10)
N5 0.0251(12) 0.0338(13) 0.0272(12) 0.0023(10) 0.0044(10) 0.0170(10)
N6 0.0334(13) 0.0368(13) 0.0224(11) -0.0004(10) 0.0020(10) 0.0213(11)
O1 0.0618(15) 0.0335(11) 0.0194(10) 0.0045(9) 0.0126(10) 0.0135(10)
O2 0.101(2) 0.0245(12) 0.0249(11) 0.0071(9) 0.0272(13) -0.0040(12)
O3 0.0589(15) 0.0236(11) 0.0297(11) 0.0025(9) 0.0101(11) -0.0076(10)
O4 0.0626(15) 0.0283(11) 0.0284(11) 0.0117(9) 0.0153(10) -0.0019(10)
O5 0.0319(10) 0.0219(9) 0.0170(9) 0.0056(7) 0.0096(8) 0.0070(8)
O6 0.0499(13) 0.0211(10) 0.0199(9) 0.0046(8) 0.0127(9) -0.0006(9)
O7 0.0423(12) 0.0236(10) 0.0283(11) 0.0117(8) 0.0156(9) 0.0156(9)
O8 0.0457(13) 0.0385(12) 0.0178(10) 0.0043(9) 0.0051(9) 0.0025(10)
O9 0.0488(13) 0.0278(11) 0.0256(11) 0.0122(9) 0.0101(10) 0.0013(10)
O10 0.0483(13) 0.0195(10) 0.0263(10) 0.0002(8) 0.0093(10) -0.0037(9)
O11 0.0552(14) 0.0275(11) 0.0296(11) 0.0099(9) 0.0125(10) -0.0001(10)
O12 0.0350(11) 0.0209(9) 0.0181(9) 0.0063(7) 0.0080(8) 0.0115(8)
O13 0.0308(10) 0.0183(10) 0.0193(9) 0.0031(7) 0.0082(8) 0.0042(8)
O14 0.0477(15) 0.0563(16) 0.0339(12) 0.0272(12) -0.0039(11) -0.0114(12)

loop_
_atom_type_symbol
_atom_type_description
_atom_type_scat_dispersion_real
_atom_type_scat_dispersion_imag
_atom_type_scat_source
C C 0.0033 0.0016 'International Tables Vol C Tables 4.2.6.8 and 6.1.1.4'
H H 0.0000 0.0000 'International Tables Vol C Tables 4.2.6.8 and 6.1.1.4'
N N 0.0061 0.0033 'International Tables Vol C Tables 4.2.6.8 and 6.1.1.4'
O O 0.0106 0.0060 'International Tables Vol C Tables 4.2.6.8 and 6.1.1.4'
Co Co 0.3494 0.9721 'International Tables Vol C Tables 4.2.6.8 and 6.1.1.4'

loop_
_geom_angle_atom_site_label_1
_geom_angle_atom_site_label_2
_geom_angle_atom_site_label_3
_geom_angle
_geom_angle_site_symmetry_1
_geom_angle_site_symmetry_3
C18A C19A N6 109.6(3) . .
C19A C18A N5 106.1(3) . .
C18B C19B N6 108.7(5) . .
C19B C18B N5 107.0(5) . .
O1 C1 O2 123.8(2) . .
O1 C1 C2 123.8(2) . .
O2 C1 C2 112.4(2) . .
C3 C2 C7 119.7(2) . .
C3 C2 C1 120.2(2) . .
C7 C2 C1 120.1(2) . .
C4 C3 C2 119.8(2) . .
C3 C4 C5 120.3(2) . .
C3 C4 C8 120.0(2) . .
C5 C4 C8 119.7(2) . .
C6 C5 C4 119.9(2) . .
C7 C6 C5 119.5(2) . .
C7 C6 C9 119.5(2) . .
C5 C6 C9 121.0(2) . .
C6 C7 C2 120.8(2) . .
O4 C8 O3 123.2(3) . .
O4 C8 C4 121.5(2) . .
O3 C8 C4 115.3(2) . .
O5 C9 O6 124.3(2) . .
O5 C9 C6 117.8(2) . .
O6 C9 C6 117.9(2) . .
C11 C10 N1 110.1(2) . .
C10 C11 N2 106.1(2) . .
N1 C12 N2 111.0(2) . .
N3 C13 C14 124.1(2) . .
N3 C13 N2 115.9(2) . .
C14 C13 N2 119.9(2) . .
C15 C14 C13 116.2(3) . .
C14 C15 C16 118.0(2) . .
N4 C16 C15 123.8(2) . .
N4 C16 N5 115.1(2) . .
C15 C16 N5 121.1(2) . .
N6 C17 N5 111.9(2) . .
O13 C20 O12 119.5(2) . .
O13 C20 C21 120.3(2) . .
O12 C20 C21 120.2(2) . .
O13 C20 Co2 58.77(12) . .
O12 C20 Co2 61.12(12) . .
C21 C20 Co2 171.48(16) . .
C26 C21 C22 119.5(2) . .
C26 C21 C20 120.3(2) . .
C22 C21 C20 120.1(2) . .
C23 C22 C21 120.4(2) . .
C22 C23 C24 119.7(2) . .
C22 C23 C28 121.9(2) . .
C24 C23 C28 118.3(2) . .
C25 C24 C23 120.0(2) . .
C24 C25 C26 120.2(2) . .
C24 C25 C27 120.8(2) . .
C26 C25 C27 119.0(2) . .
C21 C26 C25 120.1(2) . .
O11 C27 O10 123.8(2) . .
O11 C27 C25 120.3(2) . .
O10 C27 C25 116.0(2) . .
O8 C28 O9 124.5(2) . .
O8 C28 C23 122.6(2) . .
O9 C28 C23 113.0(2) . .
O7 Co1 O7 180.00(13) 2_565 .
O7 Co1 N1 90.15(8) 2_565 .
O7 Co1 N1 89.85(8) . .
O7 Co1 N1 89.85(8) 2_565 2_565
O7 Co1 N1 90.15(8) . 2_565
N1 Co1 N1 180.0 . 2_565
O7 Co1 O5 91.52(7) 2_565 .
O7 Co1 O5 88.48(7) . .
N1 Co1 O5 90.84(7) . .
N1 Co1 O5 89.16(7) 2_565 .
O7 Co1 O5 88.48(7) 2_565 2_565
O7 Co1 O5 91.52(7) . 2_565
N1 Co1 O5 89.16(7) . 2_565
N1 Co1 O5 90.84(7) 2_565 2_565
O5 Co1 O5 180.0 . 2_565
N6 Co2 N6 180.0 . 2_755
N6 Co2 O13 87.58(7) . 2_755
N6 Co2 O13 92.41(7) 2_755 2_755
N6 Co2 O13 92.42(7) . .
N6 Co2 O13 87.59(7) 2_755 .
O13 Co2 O13 180.00(16) 2_755 .
N6 Co2 O12 92.00(7) . .
N6 Co2 O12 88.00(7) 2_755 .
O13 Co2 O12 119.61(6) 2_755 .
O13 Co2 O12 60.40(6) . .
N6 Co2 O12 88.00(7) . 2_755
N6 Co2 O12 92.00(7) 2_755 2_755
O13 Co2 O12 60.40(6) 2_755 2_755
O13 Co2 O12 119.60(6) . 2_755
O12 Co2 O12 180.0 . 2_755
N6 Co2 C20 94.75(8) . .
N6 Co2 C20 85.25(8) 2_755 .
O13 Co2 C20 149.83(7) 2_755 .
O13 Co2 C20 30.17(7) . .
O12 Co2 C20 30.37(7) . .
O12 Co2 C20 149.63(7) 2_755 .
N6 Co2 C20 85.25(8) . 2_755
N6 Co2 C20 94.75(8) 2_755 2_755
O13 Co2 C20 30.17(7) 2_755 2_755
O13 Co2 C20 149.83(7) . 2_755
O12 Co2 C20 149.63(7) . 2_755
O12 Co2 C20 30.37(7) 2_755 2_755
C20 Co2 C20 180.0 . 2_755
C12 N1 C10 106.3(2) . .
C12 N1 Co1 128.92(18) . .
C10 N1 Co1 123.41(17) . .
C12 N2 C11 106.6(2) . .
C12 N2 C13 127.5(2) . .
C11 N2 C13 125.9(2) . .
C13 N3 N4 119.4(2) . .
C16 N4 N3 118.6(2) . .
C17 N5 C18B 104.2(4) . .
C17 N5 C18A 106.4(3) . .
C17 N5 C16 126.9(2) . .
C18B N5 C16 128.1(4) . .
C18A N5 C16 123.1(3) . .
C17 N6 C19B 103.4(4) . .
C17 N6 C19A 105.1(3) . .
C17 N6 Co2 126.00(17) . .
C19B N6 Co2 130.1(4) . .
C19A N6 Co2 124.0(3) . .
C9 O5 Co1 128.16(16) . .
C20 O12 Co2 88.51(14) . .
C20 O13 Co2 91.06(14) . .

loop_
_geom_bond_atom_site_label_1
_geom_bond_atom_site_label_2
_geom_bond_distance
_geom_bond_site_symmetry_2
C19A C18A 1.342(5) .
C19A N6 1.410(4) .
C18A N5 1.398(4) .
C19B C18B 1.341(8) .
C19B N6 1.418(6) .
C18B N5 1.396(6) .
C1 O1 1.200(3) .
C1 O2 1.311(3) .
C1 C2 1.487(4) .
C2 C3 1.387(4) .
C2 C7 1.390(3) .
C3 C4 1.382(4) .
C4 C5 1.400(3) .
C4 C8 1.482(4) .
C5 C6 1.385(4) .
C6 C7 1.384(3) .
C6 C9 1.516(3) .
C8 O4 1.232(3) .
C8 O3 1.295(3) .
C9 O5 1.250(3) .
C9 O6 1.264(3) .
C10 C11 1.341(4) .
C10 N1 1.370(3) .
C11 N2 1.385(3) .
C12 N1 1.310(3) .
C12 N2 1.355(3) .
C13 N3 1.312(3) .
C13 C14 1.398(4) .
C13 N2 1.422(3) .
C14 C15 1.351(4) .
C15 C16 1.391(4) .
C16 N4 1.316(3) .
C16 N5 1.417(3) .
C17 N6 1.304(3) .
C17 N5 1.354(3) .
C20 O13 1.258(3) .
C20 O12 1.265(3) .
C20 C21 1.498(3) .
C20 Co2 2.502(2) .
C21 C26 1.384(4) .
C21 C22 1.394(3) .
C22 C23 1.389(3) .
C23 C24 1.393(4) .
C23 C28 1.498(3) .
C24 C25 1.381(4) .
C25 C26 1.397(3) .
C25 C27 1.487(4) .
C27 O11 1.234(3) .
C27 O10 1.294(3) .
C28 O8 1.210(3) .
C28 O9 1.311(3) .
Co1 O7 2.0981(18) 2_565
Co1 O7 2.0981(18) .
Co1 N1 2.109(2) .
Co1 N1 2.109(2) 2_565
Co1 O5 2.1304(16) .
Co1 O5 2.1304(16) 2_565
Co2 N6 2.129(2) .
Co2 N6 2.129(2) 2_755
Co2 O13 2.1398(16) 2_755
Co2 O13 2.1398(16) .
Co2 O12 2.1916(16) .
Co2 O12 2.1916(16) 2_755
Co2 C20 2.502(2) 2_755
N3 N4 1.348(3) .

loop_
_geom_hbond_atom_site_label_D
_geom_hbond_atom_site_label_H
_geom_hbond_atom_site_label_A
_geom_hbond_distance_DH
_geom_hbond_distance_HA
_geom_hbond_distance_DA
_geom_hbond_angle_DHA
_geom_hbond_site_symmetry_A
C19A H19A O4 0.93 2.44 3.127(4) 130.7 2_665
C19A H19A O13 0.93 2.53 2.991(6) 111.0 2_755
C11 H11 O8 0.93 2.33 3.252(3) 172.1 2_766
C14 H14 O8 0.93 2.51 3.396(4) 159.1 2_766
C15 H15 O1 0.93 2.38 3.164(3) 141.5 2_666
C17 H17 O1 0.93 2.22 3.119(3) 161.4 2_666
O2 H1O O6 0.827(19) 1.80(2) 2.605(3) 163(4) 2_566
O3 H2O O11 0.859(18) 1.745(19) 2.599(3) 172(3) 2_776
O7 H1W O12 0.856(19) 2.06(2) 2.869(2) 158(4) 2_665
O7 H2W O6 0.858(18) 1.78(2) 2.611(3) 163(4) 2_565
O9 H3O O14 0.837(18) 1.781(18) 2.614(3) 173(3) 1_655
O10 H4O O4 0.825(18) 1.830(18) 2.654(3) 176(3) 2_776
O14 H3W N3 0.811(19) 2.10(2) 2.896(3) 169(4) 1_556
O14 H4W O13 0.827(19) 2.01(2) 2.785(3) 157(4) 2_656

loop_
_geom_torsion_atom_site_label_1
_geom_torsion_atom_site_label_2
_geom_torsion_atom_site_label_3
_geom_torsion_atom_site_label_4
_geom_torsion
N6 C19A C18A N5 0.9(6)
N6 C19B C18B N5 -0.7(13)
O1 C1 C2 C3 13.9(4)
O2 C1 C2 C3 -165.7(3)
O1 C1 C2 C7 -166.0(3)
O2 C1 C2 C7 14.4(4)
C7 C2 C3 C4 -1.7(4)
C1 C2 C3 C4 178.4(2)
C2 C3 C4 C5 2.3(4)
C2 C3 C4 C8 -175.4(2)
C3 C4 C5 C6 -0.9(4)
C8 C4 C5 C6 176.8(2)
C4 C5 C6 C7 -1.1(4)
C4 C5 C6 C9 -179.3(2)
C5 C6 C7 C2 1.8(4)
C9 C6 C7 C2 179.9(2)
C3 C2 C7 C6 -0.3(4)
C1 C2 C7 C6 179.6(2)
C3 C4 C8 O4 -178.5(3)
C5 C4 C8 O4 3.8(4)
C3 C4 C8 O3 2.0(4)
C5 C4 C8 O3 -175.7(2)
C7 C6 C9 O5 -174.8(2)
C5 C6 C9 O5 3.3(4)
C7 C6 C9 O6 3.9(4)
C5 C6 C9 O6 -178.0(2)
N1 C10 C11 N2 0.2(3)
N3 C13 C14 C15 0.6(5)
N2 C13 C14 C15 -178.1(3)
C13 C14 C15 C16 0.8(5)
C14 C15 C16 N4 -2.3(5)
C14 C15 C16 N5 174.2(3)
O13 C20 C21 C26 175.4(2)
O12 C20 C21 C26 -2.3(3)
O13 C20 C21 C22 -2.2(3)
O12 C20 C21 C22 -179.9(2)
C26 C21 C22 C23 1.6(4)
C20 C21 C22 C23 179.2(2)
C21 C22 C23 C24 -1.5(4)
C21 C22 C23 C28 -179.9(2)
C22 C23 C24 C25 0.5(4)
C28 C23 C24 C25 179.0(2)
C23 C24 C25 C26 0.3(4)
C23 C24 C25 C27 -178.0(2)
C22 C21 C26 C25 -0.8(4)
C20 C21 C26 C25 -178.4(2)
C24 C25 C26 C21 -0.1(4)
C27 C25 C26 C21 178.2(2)
C24 C25 C27 O11 178.1(2)
C26 C25 C27 O11 -0.3(4)
C24 C25 C27 O10 -2.2(4)
C26 C25 C27 O10 179.5(2)
C22 C23 C28 O8 179.2(2)
C24 C23 C28 O8 0.8(4)
C22 C23 C28 O9 -1.4(4)
C24 C23 C28 O9 -179.8(2)
N2 C12 N1 C10 0.8(3)
N2 C12 N1 Co1 -165.80(17)
C11 C10 N1 C12 -0.6(3)
C11 C10 N1 Co1 166.9(2)
N1 C12 N2 C11 -0.7(3)
N1 C12 N2 C13 176.9(2)
C10 C11 N2 C12 0.3(3)
C10 C11 N2 C13 -177.3(3)
N3 C13 N2 C12 14.8(4)
C14 C13 N2 C12 -166.4(3)
N3 C13 N2 C11 -168.1(3)
C14 C13 N2 C11 10.7(4)
C14 C13 N3 N4 -0.7(4)
N2 C13 N3 N4 178.1(2)
C15 C16 N4 N3 2.3(4)
N5 C16 N4 N3 -174.4(2)
C13 N3 N4 C16 -0.8(4)
N6 C17 N5 C18B 21.8(8)
N6 C17 N5 C18A -9.3(5)
N6 C17 N5 C16 -168.0(3)
C19B C18B N5 C17 -11.9(11)
C19B C18B N5 C16 178.1(7)
C19A C18A N5 C17 4.8(5)
C19A C18A N5 C16 164.4(4)
N4 C16 N5 C17 -171.6(3)
C15 C16 N5 C17 11.6(4)
N4 C16 N5 C18B -3.7(11)
C15 C16 N5 C18B 179.5(10)
N4 C16 N5 C18A 33.0(6)
C15 C16 N5 C18A -143.8(5)
N5 C17 N6 C19B -21.9(8)
N5 C17 N6 C19A 9.6(5)
N5 C17 N6 Co2 165.36(19)
C18B C19B N6 C17 13.4(11)
C18B C19B N6 Co2 -174.2(7)
C18A C19A N6 C17 -6.4(6)
C18A C19A N6 Co2 -162.7(4)
O6 C9 O5 Co1 -5.0(4)
C6 C9 O5 Co1 173.62(14)
O13 C20 O12 Co2 -7.4(2)
C21 C20 O12 Co2 170.33(19)
O12 C20 O13 Co2 7.6(2)
C21 C20 O13 Co2 -170.15(19)
